data_4504839
loop_
_publ_author_name
'Ballabh, Amar'
'Trivedi, Darshak R.'
'Dastidar, Parthasarathi'

_publ_section_title
;
 Ascertaining the 1D Hydrogen-Bonded Network in Organic Ionic Solids
;
_journal_issue 4
_journal_name_full 'Crystal Growth &amp; Design'
_journal_page_first 1545
_journal_paper_doi 10.1021/cg050020i
_journal_volume 5
_journal_year 2005
_chemical_formula_sum 'C20 H29 N O4'
_chemical_formula_weight 347.44
_chemical_name_systematic
; 
 ? 
;
_space_group_IT_number 2
_symmetry_cell_setting triclinic
_symmetry_space_group_name_Hall '-P 1'
_symmetry_space_group_name_H-M 'P -1'
_atom_sites_solution_hydrogens geom
_atom_sites_solution_primary direct
_atom_sites_solution_secondary difmap
_audit_creation_method SHELXL-97
_cell_angle_alpha 105.299(4)
_cell_angle_beta 111.071(4)
_cell_angle_gamma 96.687(5)
_cell_formula_units_Z 2
_cell_length_a 9.136(3)
_cell_length_b 9.681(3)
_cell_length_c 12.462(3)
_cell_measurement_temperature 293(2)
_cell_measurement_theta_max 22.5
_cell_measurement_theta_min 1.97
_cell_volume 964.3(5)
_computing_cell_refinement 'BRUKER AXS SMART 3'
_computing_data_collection 'BRUKER AXS SMART 3'
_computing_data_reduction 'BRUKER AXS SMART 3'
_computing_molecular_graphics 'PLATON, MERCURY 1.2'
_computing_structure_refinement 'SHELXL-97 (Sheldrick, 1997)'
_computing_structure_solution 'SHELXS-97 (Sheldrick, 1990)'
_diffrn_ambient_temperature 293(2)
_diffrn_detector_area_resol_mean 0.3
_diffrn_measured_fraction_theta_full 0.974
_diffrn_measured_fraction_theta_max 0.974
_diffrn_measurement_device_type 'BRUKER SMART CCD AREA DETECTOR'
_diffrn_measurement_method PHI-OMEGA
_diffrn_radiation_monochromator graphite
_diffrn_radiation_source 'fine-focus sealed tube'
_diffrn_radiation_type MoK\a
_diffrn_radiation_wavelength 0.71073
_diffrn_reflns_av_R_equivalents 0.0212
_diffrn_reflns_av_sigmaI/netI 0.0460
_diffrn_reflns_limit_h_max 9
_diffrn_reflns_limit_h_min -9
_diffrn_reflns_limit_k_max 10
_diffrn_reflns_limit_k_min -10
_diffrn_reflns_limit_l_max 13
_diffrn_reflns_limit_l_min -9
_diffrn_reflns_number 3636
_diffrn_reflns_theta_full 22.50
_diffrn_reflns_theta_max 22.50
_diffrn_reflns_theta_min 1.86
_diffrn_standards_decay_% '< 10%'
_exptl_absorpt_coefficient_mu 0.082
_exptl_absorpt_correction_type SADABS
_exptl_crystal_colour COLORLESS
_exptl_crystal_density_diffrn 1.197
_exptl_crystal_density_method 'not measured'
_exptl_crystal_description PLATE
_exptl_crystal_F_000 376
_exptl_crystal_size_max 0.75mm
_exptl_crystal_size_mid 0.45mm
_exptl_crystal_size_min 0.23mm
_refine_diff_density_max 0.785
_refine_diff_density_min -0.284
_refine_diff_density_rms 0.105
_refine_ls_extinction_method none
_refine_ls_goodness_of_fit_ref 1.125
_refine_ls_hydrogen_treatment mixed
_refine_ls_matrix_type full
_refine_ls_number_parameters 230
_refine_ls_number_reflns 2459
_refine_ls_number_restraints 0
_refine_ls_restrained_S_all 1.125
_refine_ls_R_factor_all 0.0792
_refine_ls_R_factor_gt 0.0731
_refine_ls_shift/su_max 0.000
_refine_ls_shift/su_mean 0.000
_refine_ls_structure_factor_coef Fsqd
_refine_ls_weighting_details 'calc w=1/[\s^2^(Fo^2^)+(0.1431P)^2^+0.6381P] where P=(Fo^2^+2Fc^2^)/3'
_refine_ls_weighting_scheme calc
_refine_ls_wR_factor_gt 0.2117
_refine_ls_wR_factor_ref 0.2182
_reflns_number_gt 2132
_reflns_number_total 2459
_reflns_threshold_expression >2sigma(I)
_cod_data_source_file 17_FINAL.cif
_cod_data_source_block ab0561r
_cod_depositor_comments
;
The following automatic conversions were performed:

'_symmetry_cell_setting' value 'TRICLINIC' changed to 'triclinic'
according to /home/saulius/struct/CIF-dictionaries/cif_core.dic
dictionary named 'cif_core.dic' version 2.4.1 from 2010-06-29.

Automatic conversion script
Id: cif_fix_values 1715 2011-07-08 13:25:40Z adriana 
;
_cod_database_code 4504839

loop_
_symmetry_equiv_pos_as_xyz
'x, y, z'
'-x, -y, -z'

loop_
_atom_site_label
_atom_site_type_symbol
_atom_site_fract_x
_atom_site_fract_y
_atom_site_fract_z
_atom_site_U_iso_or_equiv
_atom_site_adp_type
_atom_site_occupancy
_atom_site_symmetry_multiplicity
_atom_site_calc_flag
_atom_site_refinement_flags
N1 N 0.7298(3) 0.3498(3) 0.1648(2) 0.0180(7) Uani 1 1 d .
H1N H 0.7978 0.3028 0.2054 0.022 Uiso 1 1 calc R
H2N H 0.7773 0.4467 0.1979 0.022 Uiso 1 1 calc R
O1 O -0.2492(3) 0.7770(3) 0.2091(2) 0.0326(7) Uani 1 1 d .
O2 O -0.0978(3) 0.6337(3) 0.2793(2) 0.0383(7) Uani 1 1 d .
O3 O -0.2252(3) 1.0298(3) 0.2226(2) 0.0335(7) Uani 1 1 d .
O4 O -0.0387(3) 1.2343(3) 0.3012(2) 0.0324(7) Uani 1 1 d .
C1 C -0.1154(4) 0.7570(4) 0.2776(3) 0.0224(8) Uani 1 1 d .
C1' C 0.7113(4) 0.3002(3) 0.0346(3) 0.0183(7) Uani 1 1 d .
H1A H 0.6549 0.3643 -0.0062 0.022 Uiso 1 1 calc R
C2 C 0.0273(4) 0.8881(3) 0.3609(3) 0.0167(8) Uani 1 1 d .
C2' C 0.8788(4) 0.3197(4) 0.0351(3) 0.0248(8) Uani 1 1 d .
H2B H 0.9402 0.2654 0.0831 0.030 Uiso 1 1 calc R
H2A H 0.9340 0.4230 0.0732 0.030 Uiso 1 1 calc R
C3 C 0.1585(4) 0.8477(4) 0.4362(3) 0.0230(8) Uani 1 1 d .
H3 H 0.1499 0.7496 0.4320 0.028 Uiso 1 1 calc R
C3' C 0.8720(4) 0.2652(4) -0.0940(3) 0.0288(9) Uani 1 1 d .
H3A H 0.8247 0.3286 -0.1385 0.035 Uiso 1 1 calc R
H3B H 0.9806 0.2702 -0.0899 0.035 Uiso 1 1 calc R
C4 C 0.3004(4) 0.9506(4) 0.5166(3) 0.0248(8) Uani 1 1 d .
H4 H 0.3859 0.9216 0.5662 0.030 Uiso 1 1 calc R
C4' C 0.7722(4) 0.1070(4) -0.1616(3) 0.0276(9) Uani 1 1 d .
H4A H 0.7633 0.0774 -0.2448 0.033 Uiso 1 1 calc R
H4B H 0.8261 0.0418 -0.1225 0.033 Uiso 1 1 calc R
C5 C 0.3145(4) 1.0956(4) 0.5227(3) 0.0238(8) Uani 1 1 d .
H5 H 0.4095 1.1653 0.5765 0.029 Uiso 1 1 calc R
C5' C 0.6052(4) 0.0933(4) -0.1620(3) 0.0235(8) Uani 1 1 d .
H5B H 0.5448 -0.0084 -0.2036 0.028 Uiso 1 1 calc R
H5A H 0.5486 0.1532 -0.2063 0.028 Uiso 1 1 calc R
C6 C 0.1872(4) 1.1375(3) 0.4490(3) 0.0204(8) Uani 1 1 d .
H6 H 0.1982 1.2359 0.4538 0.025 Uiso 1 1 calc R
C6' C 0.6133(4) 0.1425(3) -0.0330(3) 0.0200(8) Uani 1 1 d .
H6A H 0.5050 0.1356 -0.0360 0.024 Uiso 1 1 calc R
H6B H 0.6626 0.0783 0.0098 0.024 Uiso 1 1 calc R
C7 C 0.0414(3) 1.0358(3) 0.3666(3) 0.0164(7) Uani 1 1 d .
C7' C 0.5792(4) 0.3262(3) 0.1865(3) 0.0199(8) Uani 1 1 d .
H7A H 0.5289 0.2205 0.1527 0.024 Uiso 1 1 calc R
C8 C -0.0800(4) 1.1049(4) 0.2923(3) 0.0201(8) Uani 1 1 d .
C8' C 0.6260(4) 0.3756(4) 0.3236(3) 0.0252(8) Uani 1 1 d .
H8B H 0.6805 0.4792 0.3595 0.030 Uiso 1 1 calc R
H8A H 0.6999 0.3202 0.3600 0.030 Uiso 1 1 calc R
C9' C 0.4760(4) 0.3510(4) 0.3501(3) 0.0306(9) Uani 1 1 d .
H9A H 0.4281 0.2462 0.3214 0.037 Uiso 1 1 calc R
H9B H 0.5069 0.3878 0.4374 0.037 Uiso 1 1 calc R
C10' C 0.3515(4) 0.4288(4) 0.2881(3) 0.0325(9) Uani 1 1 d .
H10B H 0.3945 0.5346 0.3235 0.039 Uiso 1 1 calc R
H10A H 0.2547 0.4053 0.3015 0.039 Uiso 1 1 calc R
C11' C 0.3094(4) 0.3808(4) 0.1514(3) 0.0288(9) Uani 1 1 d .
H11B H 0.2552 0.2771 0.1149 0.035 Uiso 1 1 calc R
H11A H 0.2355 0.4358 0.1145 0.035 Uiso 1 1 calc R
C12' C 0.4589(4) 0.4057(4) 0.1251(3) 0.0218(8) Uani 1 1 d .
H12B H 0.4285 0.3695 0.0379 0.026 Uiso 1 1 calc R
H12A H 0.5079 0.5103 0.1548 0.026 Uiso 1 1 calc R
H3O H -0.239(4) 0.906(4) 0.214(3) 0.021(8) Uiso 1 1 d .

loop_
_atom_site_aniso_label
_atom_site_aniso_U_11
_atom_site_aniso_U_22
_atom_site_aniso_U_33
_atom_site_aniso_U_23
_atom_site_aniso_U_13
_atom_site_aniso_U_12
N1 0.0159(14) 0.0118(14) 0.0178(15) 0.0013(11) 0.0013(11) -0.0008(11)
O1 0.0207(14) 0.0287(15) 0.0287(14) 0.0046(11) -0.0046(11) -0.0070(10)
O2 0.0323(15) 0.0183(15) 0.0452(17) 0.0023(12) 0.0033(12) -0.0030(11)
O3 0.0189(14) 0.0324(16) 0.0359(15) 0.0151(12) -0.0038(11) -0.0021(11)
O4 0.0287(14) 0.0237(15) 0.0360(15) 0.0125(11) 0.0024(11) 0.0036(11)
C1 0.029(2) 0.022(2) 0.0119(17) 0.0019(14) 0.0074(15) -0.0005(15)
C1' 0.0205(17) 0.0161(17) 0.0161(17) 0.0046(13) 0.0057(14) 0.0033(13)
C2 0.0185(17) 0.0177(18) 0.0124(16) 0.0009(13) 0.0088(14) -0.0009(13)
C2' 0.0184(18) 0.0217(18) 0.0256(19) 0.0013(14) 0.0063(15) -0.0036(14)
C3 0.0251(19) 0.0212(18) 0.0209(18) 0.0081(15) 0.0071(15) 0.0032(15)
C3' 0.0229(19) 0.029(2) 0.033(2) 0.0045(16) 0.0152(16) -0.0015(15)
C4 0.0195(18) 0.028(2) 0.0209(19) 0.0093(15) 0.0011(15) 0.0055(15)
C4' 0.033(2) 0.0262(19) 0.0203(18) 0.0019(15) 0.0122(16) 0.0027(15)
C5 0.0159(17) 0.026(2) 0.0180(18) 0.0035(14) -0.0005(14) -0.0025(14)
C5' 0.0264(19) 0.0190(18) 0.0174(18) 0.0011(14) 0.0059(15) -0.0015(14)
C6 0.0241(18) 0.0161(18) 0.0155(17) 0.0014(13) 0.0061(15) -0.0005(14)
C6' 0.0157(17) 0.0180(18) 0.0185(17) 0.0023(14) 0.0033(13) -0.0034(13)
C7 0.0154(17) 0.0193(18) 0.0117(16) 0.0009(13) 0.0062(13) 0.0010(13)
C7' 0.0202(17) 0.0164(17) 0.0195(18) 0.0022(14) 0.0082(14) -0.0010(14)
C8 0.0185(18) 0.024(2) 0.0164(17) 0.0049(14) 0.0075(14) 0.0018(14)
C8' 0.032(2) 0.0174(18) 0.0201(18) 0.0017(14) 0.0074(15) 0.0044(15)
C9' 0.042(2) 0.026(2) 0.0234(19) 0.0029(15) 0.0184(17) 0.0047(16)
C10' 0.033(2) 0.031(2) 0.036(2) 0.0048(16) 0.0212(17) 0.0050(16)
C11' 0.0252(19) 0.0252(19) 0.030(2) 0.0027(15) 0.0094(16) 0.0045(15)
C12' 0.0210(18) 0.0180(17) 0.0189(17) 0.0014(13) 0.0045(14) -0.0002(13)

loop_
_atom_type_symbol
_atom_type_description
_atom_type_scat_dispersion_real
_atom_type_scat_dispersion_imag
_atom_type_scat_source
C C 0.0033 0.0016 'International Tables Vol C Tables 4.2.6.8 and 6.1.1.4'
H H 0.0000 0.0000 'International Tables Vol C Tables 4.2.6.8 and 6.1.1.4'
N N 0.0061 0.0033 'International Tables Vol C Tables 4.2.6.8 and 6.1.1.4'
O O 0.0106 0.0060 'International Tables Vol C Tables 4.2.6.8 and 6.1.1.4'

loop_
_geom_angle_atom_site_label_1
_geom_angle_atom_site_label_2
_geom_angle_atom_site_label_3
_geom_angle
_geom_angle_site_symmetry_1
_geom_angle_site_symmetry_3
C7' N1 C1' 117.1(2) . .
C7' N1 H1N 108.0 . .
C1' N1 H1N 108.0 . .
C7' N1 H2N 108.0 . .
C1' N1 H2N 108.0 . .
H1N N1 H2N 107.3 . .
O1 O1 C1 0(10) 1 .
O1 O1 H3O 0(10) 1 .
C1 O1 H3O 111.7(15) . .
C8 O3 H3O 111.4(15) . .
O2 C1 O1 121.7(3) . 1
O2 C1 O1 121.7(3) . .
O1 C1 O1 0.00(15) 1 .
O2 C1 C2 117.8(3) . .
O1 C1 C2 120.4(3) 1 .
O1 C1 C2 120.4(3) . .
N1 C1' C2' 108.0(2) . .
N1 C1' C6' 111.5(2) . .
C2' C1' C6' 112.0(3) . .
N1 C1' H1A 108.4 . .
C2' C1' H1A 108.4 . .
C6' C1' H1A 108.4 . .
C3 C2 C7 119.0(3) . .
C3 C2 C1 112.8(3) . .
C7 C2 C1 128.2(3) . .
C1' C2' C3' 111.6(3) . .
C1' C2' H2B 109.3 . .
C3' C2' H2B 109.3 . .
C1' C2' H2A 109.3 . .
C3' C2' H2A 109.3 . .
H2B C2' H2A 108.0 . .
C4 C3 C2 121.5(3) . .
C4 C3 H3 119.2 . .
C2 C3 H3 119.2 . .
C4' C3' C2' 111.0(3) . .
C4' C3' H3A 109.4 . .
C2' C3' H3A 109.4 . .
C4' C3' H3B 109.4 . .
C2' C3' H3B 109.4 . .
H3A C3' H3B 108.0 . .
C5 C4 C3 119.6(3) . .
C5 C4 H4 120.2 . .
C3 C4 H4 120.2 . .
C5' C4' C3' 110.7(3) . .
C5' C4' H4A 109.5 . .
C3' C4' H4A 109.5 . .
C5' C4' H4B 109.5 . .
C3' C4' H4B 109.5 . .
H4A C4' H4B 108.1 . .
C4 C5 C6 119.8(3) . .
C4 C5 H5 120.1 . .
C6 C5 H5 120.1 . .
C4' C5' C6' 111.4(3) . .
C4' C5' H5B 109.4 . .
C6' C5' H5B 109.4 . .
C4' C5' H5A 109.4 . .
C6' C5' H5A 109.4 . .
H5B C5' H5A 108.0 . .
C5 C6 C7 121.9(3) . .
C5 C6 H6 119.0 . .
C7 C6 H6 119.0 . .
C1' C6' C5' 110.0(2) . .
C1' C6' H6A 109.7 . .
C5' C6' H6A 109.7 . .
C1' C6' H6B 109.7 . .
C5' C6' H6B 109.7 . .
H6A C6' H6B 108.2 . .
C2 C7 C6 118.1(3) . .
C2 C7 C8 128.8(3) . .
C6 C7 C8 113.1(3) . .
N1 C7' C12' 112.0(2) . .
N1 C7' C8' 108.5(2) . .
C12' C7' C8' 111.5(3) . .
N1 C7' H7A 108.2 . .
C12' C7' H7A 108.2 . .
C8' C7' H7A 108.2 . .
O4 C8 O3 120.5(3) . .
O4 C8 C7 119.1(3) . .
O3 C8 C7 120.4(3) . .
C7' C8' C9' 110.3(3) . .
C7' C8' H8B 109.6 . .
C9' C8' H8B 109.6 . .
C7' C8' H8A 109.6 . .
C9' C8' H8A 109.6 . .
H8B C8' H8A 108.1 . .
C10' C9' C8' 111.4(3) . .
C10' C9' H9A 109.3 . .
C8' C9' H9A 109.3 . .
C10' C9' H9B 109.3 . .
C8' C9' H9B 109.3 . .
H9A C9' H9B 108.0 . .
C9' C10' C11' 110.5(3) . .
C9' C10' H10B 109.6 . .
C11' C10' H10B 109.6 . .
C9' C10' H10A 109.6 . .
C11' C10' H10A 109.6 . .
H10B C10' H10A 108.1 . .
C12' C11' C10' 111.8(3) . .
C12' C11' H11B 109.3 . .
C10' C11' H11B 109.3 . .
C12' C11' H11A 109.3 . .
C10' C11' H11A 109.3 . .
H11B C11' H11A 107.9 . .
C7' C12' C11' 110.2(3) . .
C7' C12' H12B 109.6 . .
C11' C12' H12B 109.6 . .
C7' C12' H12A 109.6 . .
C11' C12' H12A 109.6 . .
H12B C12' H12A 108.1 . .

loop_
_geom_bond_atom_site_label_1
_geom_bond_atom_site_label_2
_geom_bond_distance
_geom_bond_site_symmetry_2
N1 C7' 1.499(4) .
N1 C1' 1.505(4) .
N1 H1N 0.9000 .
N1 H2N 0.9000 .
O1 O1 0.000(5) 1
O1 C1 1.285(4) .
O1 H3O 1.23(4) .
O2 C1 1.228(4) .
O3 C8 1.287(4) .
O3 H3O 1.16(4) .
O4 C8 1.230(4) .
C1 O1 1.285(4) 1
C1 C2 1.528(4) .
C1' C2' 1.516(4) .
C1' C6' 1.518(4) .
C1' H1A 0.9800 .
C2 C3 1.400(4) .
C2 C7 1.401(4) .
C2' C3' 1.532(5) .
C2' H2B 0.9700 .
C2' H2A 0.9700 .
C3 C4 1.384(5) .
C3 H3 0.9300 .
C3' C4' 1.525(5) .
C3' H3A 0.9700 .
C3' H3B 0.9700 .
C4 C5 1.374(5) .
C4 H4 0.9300 .
C4' C5' 1.514(5) .
C4' H4A 0.9700 .
C4' H4B 0.9700 .
C5 C6 1.378(5) .
C5 H5 0.9300 .
C5' C6' 1.522(4) .
C5' H5B 0.9700 .
C5' H5A 0.9700 .
C6 C7 1.405(4) .
C6 H6 0.9300 .
C6' H6A 0.9700 .
C6' H6B 0.9700 .
C7 C8 1.516(5) .
C7' C12' 1.512(5) .
C7' C8' 1.525(4) .
C7' H7A 0.9800 .
C8' C9' 1.528(5) .
C8' H8B 0.9700 .
C8' H8A 0.9700 .
C9' C10' 1.527(5) .
C9' H9A 0.9700 .
C9' H9B 0.9700 .
C10' C11' 1.528(5) .
C10' H10B 0.9700 .
C10' H10A 0.9700 .
C11' C12' 1.523(5) .
C11' H11B 0.9700 .
C11' H11A 0.9700 .
C12' H12B 0.9700 .
C12' H12A 0.9700 .

loop_
_geom_hbond_atom_site_label_D
_geom_hbond_atom_site_label_H
_geom_hbond_atom_site_label_A
_geom_hbond_distance_DH
_geom_hbond_distance_HA
_geom_hbond_distance_DA
_geom_hbond_angle_DHA
_geom_hbond_site_symmetry_A
N1 H1N O4 0.90 1.86 2.753(3) 171.0 1_645
N1 H2N O2 0.90 1.82 2.716(3) 170.6 1_655
O3 H3O O1 1.16(4) 1.23(4) 2.387(3) 178(3) 1
